data_1001481
loop_
_publ_author_name
'Benabbas, A'
'Borel, M M'
'Grandin, A'
'Leclaire, A'
'Raveau, B'

_publ_section_title
;
A niobium phosphate "bronze" closely related to the
Ba4/3Nb~6~Si4/4O~26~ structure: Na~6~Nb~8~P~5~O~35~
;
_journal_coden_ASTM JSSCBI
_journal_name_full 'Journal of Solid State Chemistry'
_journal_page_first 51
_journal_page_last 56
_journal_paper_doi 10.1016/0022-4596(91)90241-9
_journal_volume 92
_journal_year 1991
_chemical_formula_structural 'Na6 (Nb8 P2 O29) (P3 O6)'
_chemical_formula_sum 'Na6 Nb8 O35 P5'
_chemical_name_systematic 'Sodium phyllo-niobatophosphate *'
_space_group_IT_number 155
_symmetry_cell_setting trigonal
_symmetry_space_group_name_Hall 'R 3 2"'
_symmetry_space_group_name_H-M 'R 3 2 :H'
_cell_angle_alpha 90
_cell_angle_beta 90
_cell_angle_gamma 120
_cell_formula_units_Z 3
_cell_length_a 8.9185(5)
_cell_length_b 8.9185(5)
_cell_length_c 30.055(11)
_cell_volume 2070.3
_refine_ls_R_factor_all 0.037
_cod_original_sg_symbol_H-M 'R 3 2 H'
_cod_database_code 1001481

loop_
_symmetry_equiv_pos_as_xyz
x,y,z
-y,x-y,z
y-x,-x,z
y,x,-z
x-y,-y,-z
-x,y-x,-z
1/3+x,2/3+y,2/3+z
2/3+x,1/3+y,1/3+z
1/3-y,2/3+x-y,2/3+z
2/3-y,1/3+x-y,1/3+z
1/3-x+y,2/3-x,2/3+z
2/3-x+y,1/3-x,1/3+z
1/3+y,2/3+x,2/3-z
2/3+y,1/3+x,1/3-z
1/3+x-y,2/3-y,2/3-z
2/3+x-y,1/3-y,1/3-z
1/3-x,2/3-x+y,2/3-z
2/3-x,1/3-x+y,1/3-z

loop_
_atom_site_label
_atom_site_type_symbol
_atom_site_symmetry_multiplicity
_atom_site_Wyckoff_symbol
_atom_site_fract_x
_atom_site_fract_y
_atom_site_fract_z
_atom_site_occupancy
_atom_site_attached_hydrogens
_atom_site_calc_flag
Nb1 Nb5+ 18 f 0.2341(1) -0.0090(1) 0.06328(3) 1. 0 d
Nb2 Nb5+ 6 c 0. 0. 0.23608(5) 1. 0 d
P1 P5+ 6 c 0.3333 0.6667 0.0711(2) 1. 0 d
P2 P5+ 9 e 0.4413(4) 0. 0.5 1. 0 d
Na1 Na1+ 9 e 0.7862(9) 0. 0.5 1. 0 d
Na2 Na1+ 9 d 0.583(2) 0. 0. 1. 0 d
O1 O2- 9 d 0.229(1) 0. 0. 1. 0 d
O2 O2- 18 f 0.2526(9) -0.0364(9) 0.1314(2) 1. 0 d
O3 O2- 18 f 0.4933(9) 0.140(1) 0.0658(2) 1. 0 d
O4 O2- 18 f 0.261(1) 0.7782(9) 0.0514(2) 1. 0 d
O5 O2- 18 f 0.187(1) 0.171(1) 0.0696(3) 1. 0 d
O6 O2- 18 f 0.1996(9) 0.1422(9) 0.1897(3) 1. 0 d
O7 O2- 6 c 0.3333 0.6667 0.1212(5) 1. 0 d

loop_
_atom_type_symbol
_atom_type_oxidation_number
Nb5+ 4.875
P5+ 5.000
Na1+ 1.000
O2- -2.000
